data_7231523
loop_
_publ_author_name
'Yue, Pengyun'
'Dong, Caiqiao'
'Zhang, Mingtao'
'Xu, Danrui'
'Parkin, Sean'
'Li, Tonglei'
'Li, Conggang'
'Yu, Faquan'
'Long, Sihui'

_publ_section_title
;
 Zwitterion formation and subsequent carboxylate--pyridinium NH synthon
 generation through isomerization of 2-anilinonicotinic acid
;
_journal_issue 40
_journal_name_full CrystEngComm
_journal_page_first 6126
_journal_paper_doi 10.1039/C8CE01255E
_journal_volume 20
_journal_year 2018
_chemical_formula_moiety 'C12 H10 N2 O2, C O'
_chemical_formula_sum 'C13 H14 N2 O3'
_chemical_formula_weight 246.26
_space_group_crystal_system orthorhombic
_space_group_IT_number 61
_space_group_name_Hall '-P 2ac 2ab'
_space_group_name_H-M_alt 'P b c a'
_symmetry_space_group_name_Hall '-P 2ac 2ab'
_symmetry_space_group_name_H-M 'P b c a'
_atom_sites_solution_hydrogens difmap
_atom_sites_solution_primary direct
_atom_sites_solution_secondary difmap
_audit_creation_method SHELXL-2018/1
_audit_update_record
;
2018-07-20 deposited with the CCDC.
2018-09-12 downloaded from the CCDC.
;
_cell_angle_alpha 90
_cell_angle_beta 90
_cell_angle_gamma 90
_cell_formula_units_Z 8
_cell_length_a 11.5260(2)
_cell_length_b 7.2220(2)
_cell_length_c 26.9490(7)
_cell_measurement_reflns_used 2966
_cell_measurement_temperature 90.0(2)
_cell_measurement_theta_max 27.48
_cell_measurement_theta_min 1.00
_cell_volume 2243.26(9)
_computing_cell_refinement '<i>SCALEPACK</i> (Otwinowski & Minor, 2006)'
_computing_data_collection '<i>COLLECT</i> (Nonius, 1998)'
_computing_data_reduction '<i>DENZO-SMN</i> (Otwinowski & Minor, 2006)'
_computing_molecular_graphics '<i>XP in SHELXTL</i> (Sheldrick, 2008)'
_computing_publication_material '<i>SHELX</i> (Sheldrick, 2008) and <i>CIFFIX</i> (Parkin, 2013)'
_computing_structure_refinement '<i>SHELXL-2016/6</i> (Sheldrick, 2015)'
_computing_structure_solution '<i>SHELXS</i> (Sheldrick, 2008)'
_diffrn_ambient_temperature 90.0(2)
_diffrn_detector_area_resol_mean 9.1
_diffrn_measured_fraction_theta_full 0.997
_diffrn_measured_fraction_theta_max 0.997
_diffrn_measurement_device_type 'Nonius KappaCCD diffractometer'
_diffrn_measurement_method '\f and \w scans at fixed \c = 55\%'
_diffrn_radiation_type MoK\a
_diffrn_radiation_wavelength 0.71073
_diffrn_reflns_av_R_equivalents 0.0395
_diffrn_reflns_av_unetI/netI 0.0350
_diffrn_reflns_Laue_measured_fraction_full 0.997
_diffrn_reflns_Laue_measured_fraction_max 0.997
_diffrn_reflns_limit_h_max 14
_diffrn_reflns_limit_h_min -13
_diffrn_reflns_limit_k_max 9
_diffrn_reflns_limit_k_min -9
_diffrn_reflns_limit_l_max 35
_diffrn_reflns_limit_l_min -34
_diffrn_reflns_number 17307
_diffrn_reflns_point_group_measured_fraction_full 0.997
_diffrn_reflns_point_group_measured_fraction_max 0.997
_diffrn_reflns_theta_full 25.242
_diffrn_reflns_theta_max 27.499
_diffrn_reflns_theta_min 3.024
_diffrn_source 'fine-focus sealed-tube'
_exptl_absorpt_coefficient_mu 0.105
_exptl_absorpt_correction_T_max 0.942
_exptl_absorpt_correction_T_min 0.694
_exptl_absorpt_correction_type multi-scan
_exptl_absorpt_process_details '<i>SADABS</i> (Krause et al., 2015)'
_exptl_crystal_colour colourless
_exptl_crystal_density_diffrn 1.458
_exptl_crystal_description slab
_exptl_crystal_F_000 1040
_exptl_crystal_size_max 0.200
_exptl_crystal_size_mid 0.200
_exptl_crystal_size_min 0.050
_refine_diff_density_max 0.327
_refine_diff_density_min -0.188
_refine_diff_density_rms 0.048
_refine_ls_extinction_method none
_refine_ls_goodness_of_fit_ref 1.079
_refine_ls_hydrogen_treatment constr
_refine_ls_matrix_type full
_refine_ls_number_parameters 182
_refine_ls_number_reflns 2564
_refine_ls_number_restraints 26
_refine_ls_restrained_S_all 1.086
_refine_ls_R_factor_all 0.0669
_refine_ls_R_factor_gt 0.0384
_refine_ls_shift/su_max 0.001
_refine_ls_shift/su_mean 0.000
_refine_ls_structure_factor_coef Fsqd
_refine_ls_weighting_details 'w=1/[\s^2^(Fo^2^)+(0.0542P)^2^+0.6517P] where P=(Fo^2^+2Fc^2^)/3'
_refine_ls_weighting_scheme calc
_refine_ls_wR_factor_gt 0.1002
_refine_ls_wR_factor_ref 0.1173
_reflns_Friedel_coverage 0.000
_reflns_number_gt 1811
_reflns_number_total 2564
_reflns_threshold_expression 'I > 2\s(I)'
_cod_data_source_file c8ce01255e2.cif
_cod_data_source_block k11019
_cod_depositor_comments 'Adding full bibliography for 7231522--7231525.cif.'
_cod_database_code 7231523
_shelx_shelxl_version_number 2018/1
_shelx_space_group_comment
; 
The symmetry employed for this shelxl refinement is uniquely defined 
by the following loop, which should always be used as a source of 
symmetry information in preference to the above space-group names. 
They are only intended as comments. 
;
_shelx_estimated_absorpt_t_min 0.979
_shelx_estimated_absorpt_t_max 0.995
_exptl_absorpt_special_details
; 
In addition to absorption, multi-scan techniques also correct other slowly 
varying changes in scale factor over reciprocal space, such as those caused 
by x-ray beam inhomogeneity, goniometer imperfection, crystal decomposition, 
crystal longer than the x-ray beam cross section, absorption by the crystal 
mount etc.  These account, by and large, for much of the difference between 
estimated values of Tmin and Tmax and the _exptl_absorpt_correction_ values. 
;

loop_
_space_group_symop_operation_xyz
'x, y, z'
'-x+1/2, -y, z+1/2'
'x+1/2, -y+1/2, -z'
'-x, y+1/2, -z+1/2'
'-x, -y, -z'
'x-1/2, y, -z-1/2'
'-x-1/2, y-1/2, z'
'x, -y-1/2, z-1/2'

loop_
_atom_site_label
_atom_site_type_symbol
_atom_site_fract_x
_atom_site_fract_y
_atom_site_fract_z
_atom_site_U_iso_or_equiv
_atom_site_adp_type
_atom_site_occupancy
_atom_site_site_symmetry_order
_atom_site_calc_flag
_atom_site_refinement_flags_posn
_atom_site_refinement_flags_adp
_atom_site_refinement_flags_occupancy
_atom_site_disorder_assembly
_atom_site_disorder_group
N1 N 0.45443(11) 0.64967(19) 0.55415(5) 0.0241(3) Uani 1 1 d . . . . .
H1 H 0.516962 0.678846 0.537120 0.029 Uiso 1 1 calc R U . . .
C2 C 0.34944(12) 0.6854(2) 0.53537(6) 0.0216(3) Uani 1 1 d . . . . .
H2 H 0.344256 0.738579 0.503206 0.026 Uiso 1 1 calc R U . . .
C3 C 0.24883(12) 0.6481(2) 0.56072(5) 0.0196(3) Uani 1 1 d . . . . .
C4 C 0.25729(13) 0.5749(2) 0.60995(5) 0.0196(3) Uani 1 1 d . . . . .
C5 C 0.37002(13) 0.5307(2) 0.62735(6) 0.0218(3) Uani 1 1 d . . . . .
H5 H 0.379455 0.473885 0.658886 0.026 Uiso 1 1 calc R U . . .
C6 C 0.46492(14) 0.5693(2) 0.59900(6) 0.0241(4) Uani 1 1 d . . . . .
H6 H 0.539928 0.538894 0.611133 0.029 Uiso 1 1 calc R U . . .
N7 N 0.15961(11) 0.54884(18) 0.63654(5) 0.0217(3) Uani 1 1 d . . . . .
H7 H 0.094737 0.571256 0.620399 0.026 Uiso 1 1 calc R U . . .
C8 C 0.14500(13) 0.4912(2) 0.68625(6) 0.0204(3) Uani 1 1 d . . . . .
C9 C 0.04114(13) 0.3999(2) 0.69765(6) 0.0225(3) Uani 1 1 d . . . . .
H9 H -0.014807 0.378318 0.672419 0.027 Uiso 1 1 calc R U . . .
C10 C 0.02011(14) 0.3413(2) 0.74569(6) 0.0244(4) Uani 1 1 d . . . . .
H10 H -0.050288 0.278884 0.753227 0.029 Uiso 1 1 calc R U . . .
C11 C 0.10047(14) 0.3725(2) 0.78283(6) 0.0245(4) Uani 1 1 d . . . . .
H11 H 0.086455 0.328675 0.815531 0.029 Uiso 1 1 calc R U . . .
C12 C 0.20146(13) 0.4679(2) 0.77207(6) 0.0235(4) Uani 1 1 d . . . . .
H12 H 0.256108 0.491633 0.797677 0.028 Uiso 1 1 calc R U . . .
C13 C 0.22374(13) 0.5295(2) 0.72398(6) 0.0216(3) Uani 1 1 d . . . . .
H13 H 0.292442 0.597340 0.717013 0.026 Uiso 1 1 calc R U . . .
C14 C 0.13565(13) 0.6863(2) 0.53472(6) 0.0229(3) Uani 1 1 d . . . . .
O15 O 0.04243(9) 0.64475(17) 0.55602(4) 0.0297(3) Uani 1 1 d . . . . .
O16 O 0.14343(9) 0.75888(17) 0.49233(4) 0.0305(3) Uani 1 1 d . . . . .
O1S O 0.2610(2) 0.1561(4) 0.39939(9) 0.0462(9) Uani 0.521(4) 1 d D . P A 1
C1S C 0.1604(7) 0.2718(9) 0.3954(7) 0.0427(15) Uani 0.521(4) 1 d D U P A 1
O2S O 0.1608(2) 0.5129(4) 0.39316(9) 0.0312(8) Uani 0.479(4) 1 d D . P A 2
C2S C 0.1773(9) 0.3112(7) 0.3953(9) 0.055(2) Uani 0.479(4) 1 d D U P A 2

loop_
_atom_site_aniso_label
_atom_site_aniso_U_11
_atom_site_aniso_U_22
_atom_site_aniso_U_33
_atom_site_aniso_U_23
_atom_site_aniso_U_13
_atom_site_aniso_U_12
N1 0.0213(7) 0.0270(8) 0.0240(7) 0.0029(6) 0.0013(5) -0.0011(6)
C2 0.0238(8) 0.0210(8) 0.0200(7) 0.0010(7) -0.0006(6) 0.0007(6)
C3 0.0213(7) 0.0173(7) 0.0203(7) -0.0014(6) -0.0018(6) 0.0009(6)
C4 0.0209(7) 0.0152(7) 0.0228(7) -0.0020(6) 0.0010(6) -0.0013(6)
C5 0.0228(8) 0.0206(8) 0.0219(7) 0.0013(6) 0.0003(6) 0.0014(6)
C6 0.0231(8) 0.0251(9) 0.0240(8) 0.0019(7) -0.0017(6) 0.0019(7)
N7 0.0201(6) 0.0231(7) 0.0220(7) 0.0005(6) 0.0002(5) 0.0009(5)
C8 0.0220(8) 0.0172(7) 0.0220(8) -0.0010(6) 0.0023(6) 0.0018(6)
C9 0.0213(8) 0.0207(8) 0.0254(8) -0.0042(7) 0.0007(6) 0.0011(6)
C10 0.0243(8) 0.0208(8) 0.0280(8) -0.0021(7) 0.0049(6) -0.0007(7)
C11 0.0276(8) 0.0223(8) 0.0236(8) -0.0007(7) 0.0046(6) 0.0033(7)
C12 0.0246(8) 0.0218(8) 0.0240(8) -0.0026(7) 0.0008(6) 0.0021(7)
C13 0.0214(8) 0.0190(8) 0.0245(8) -0.0024(6) 0.0023(6) -0.0002(6)
C14 0.0239(8) 0.0224(8) 0.0225(8) -0.0020(7) -0.0007(6) 0.0008(7)
O15 0.0246(6) 0.0378(7) 0.0267(6) 0.0009(5) 0.0002(5) 0.0006(5)
O16 0.0280(6) 0.0379(7) 0.0258(6) 0.0054(5) -0.0025(5) 0.0017(5)
O1S 0.0569(18) 0.0444(17) 0.0374(15) -0.0055(12) -0.0116(12) 0.0037(14)
C1S 0.049(3) 0.028(2) 0.051(3) -0.004(3) -0.003(3) -0.019(2)
O2S 0.0313(14) 0.0360(16) 0.0264(13) -0.0001(11) -0.001(1) -0.0030(11)
C2S 0.056(4) 0.053(4) 0.055(3) -0.009(5) 0.004(4) -0.018(3)

loop_
_atom_type_symbol
_atom_type_description
_atom_type_scat_dispersion_real
_atom_type_scat_dispersion_imag
_atom_type_scat_source
C C 0.0033 0.0016 'International Tables Vol C Tables 4.2.6.8 and 6.1.1.4'
H H 0.0000 0.0000 'International Tables Vol C Tables 4.2.6.8 and 6.1.1.4'
N N 0.0061 0.0033 'International Tables Vol C Tables 4.2.6.8 and 6.1.1.4'
O O 0.0106 0.0060 'International Tables Vol C Tables 4.2.6.8 and 6.1.1.4'

loop_
_geom_angle_atom_site_label_1
_geom_angle_atom_site_label_2
_geom_angle_atom_site_label_3
_geom_angle
C2 N1 C6 120.28(13)
C2 N1 H1 119.9
C6 N1 H1 119.9
N1 C2 C3 122.59(14)
N1 C2 H2 118.7
C3 C2 H2 118.7
C2 C3 C4 118.44(13)
C2 C3 C14 117.67(13)
C4 C3 C14 123.89(13)
N7 C4 C5 123.95(14)
N7 C4 C3 119.17(13)
C5 C4 C3 116.87(13)
C6 C5 C4 120.27(14)
C6 C5 H5 119.9
C4 C5 H5 119.9
N1 C6 C5 121.29(14)
N1 C6 H6 119.4
C5 C6 H6 119.4
C4 N7 C8 130.14(13)
C4 N7 H7 114.9
C8 N7 H7 114.9
C13 C8 C9 119.41(14)
C13 C8 N7 123.84(14)
C9 C8 N7 116.64(13)
C10 C9 C8 119.94(14)
C10 C9 H9 120.0
C8 C9 H9 120.0
C11 C10 C9 120.68(15)
C11 C10 H10 119.7
C9 C10 H10 119.7
C10 C11 C12 119.55(15)
C10 C11 H11 120.2
C12 C11 H11 120.2
C11 C12 C13 120.59(15)
C11 C12 H12 119.7
C13 C12 H12 119.7
C8 C13 C12 119.73(14)
C8 C13 H13 120.1
C12 C13 H13 120.1
O15 C14 O16 125.11(14)
O15 C14 C3 119.03(14)
O16 C14 C3 115.86(13)

loop_
_geom_bond_atom_site_label_1
_geom_bond_atom_site_label_2
_geom_bond_distance
N1 C2 1.3368(19)
N1 C6 1.346(2)
N1 H1 0.8800
C2 C3 1.373(2)
C2 H2 0.9500
C3 C4 1.432(2)
C3 C14 1.506(2)
C4 N7 1.3476(19)
C4 C5 1.418(2)
C5 C6 1.363(2)
C5 H5 0.9500
C6 H6 0.9500
N7 C8 1.4131(19)
N7 H7 0.8800
C8 C13 1.391(2)
C8 C9 1.401(2)
C9 C10 1.384(2)
C9 H9 0.9500
C10 C11 1.382(2)
C10 H10 0.9500
C11 C12 1.383(2)
C11 H11 0.9500
C12 C13 1.394(2)
C12 H12 0.9500
C13 H13 0.9500
C14 O15 1.2545(18)
C14 O16 1.2603(19)
O1S C1S 1.433(5)
O2S C2S 1.470(5)

loop_
_geom_torsion_atom_site_label_1
_geom_torsion_atom_site_label_2
_geom_torsion_atom_site_label_3
_geom_torsion_atom_site_label_4
_geom_torsion
C6 N1 C2 C3 2.0(2)
N1 C2 C3 C4 2.5(2)
N1 C2 C3 C14 -177.21(14)
C2 C3 C4 N7 175.75(14)
C14 C3 C4 N7 -4.6(2)
C2 C3 C4 C5 -5.4(2)
C14 C3 C4 C5 174.24(14)
N7 C4 C5 C6 -176.95(15)
C3 C4 C5 C6 4.3(2)
C2 N1 C6 C5 -3.2(2)
C4 C5 C6 N1 0.0(2)
C5 C4 N7 C8 6.0(3)
C3 C4 N7 C8 -175.28(14)
C4 N7 C8 C13 31.2(2)
C4 N7 C8 C9 -152.71(15)
C13 C8 C9 C10 -3.0(2)
N7 C8 C9 C10 -179.27(14)
C8 C9 C10 C11 0.3(2)
C9 C10 C11 C12 1.8(2)
C10 C11 C12 C13 -1.2(2)
C9 C8 C13 C12 3.5(2)
N7 C8 C13 C12 179.53(14)
C11 C12 C13 C8 -1.4(2)
C2 C3 C14 O15 176.40(15)
C4 C3 C14 O15 -3.3(2)
C2 C3 C14 O16 -3.5(2)
C4 C3 C14 O16 176.80(14)
